data_2212338
loop_
_publ_author_name
'Wen-Dong Song'
'Xian-Xia Guo'
'Chao-Hua Zhang'

_publ_section_title
;
 Poly[aqua(\m~3~-3,5-dinitrosalicylato)calcium(II)]
;
_journal_coeditor_code RZ2102
_journal_issue 2
_journal_name_full 'Acta Crystallographica Section E'
_journal_page_first m399
_journal_page_last m401
_journal_paper_doi 10.1107/S1600536806055553
_journal_volume 63
_journal_year 2007
_chemical_formula_iupac '[Ca (C7 H2 N2 O7) (H2 O1)]'
_chemical_formula_moiety 'C7 H4 Ca N2 O8'
_chemical_formula_sum 'C7 H4 Ca N2 O8'
_chemical_formula_weight 284.20
_chemical_name_systematic
;
Poly[aqua(\m~3~-3,5-dinitrosalicylato)calcium(II)]
;
_space_group_IT_number 14
_symmetry_cell_setting monoclinic
_symmetry_space_group_name_Hall '-P 2ybc'
_symmetry_space_group_name_H-M 'P 1 21/c 1'
_atom_sites_solution_hydrogens geom
_atom_sites_solution_primary direct
_atom_sites_solution_secondary difmap
_audit_creation_method SHELXL-97
_cell_angle_alpha 90.00
_cell_angle_beta 109.391(2)
_cell_angle_gamma 90.00
_cell_formula_units_Z 4
_cell_length_a 12.6381(4)
_cell_length_b 6.6650(3)
_cell_length_c 12.4126(5)
_cell_measurement_reflns_used 5209
_cell_measurement_temperature 293(2)
_cell_measurement_theta_max 27.66
_cell_measurement_theta_min 3.42
_cell_volume 986.24(7)
_computing_cell_refinement 'SAINT (Bruker, 1999)'
_computing_data_collection 'SMART (Bruker,1998)'
_computing_data_reduction SAINT
_computing_molecular_graphics 'SHELXTL (Bruker, 1998)'
_computing_publication_material SHELXTL
_computing_structure_refinement 'SHELXL97 (Sheldrick, 1997)'
_computing_structure_solution 'SHELXS97 (Sheldrick, 1997)'
_diffrn_ambient_temperature 293(2)
_diffrn_measured_fraction_theta_full 0.997
_diffrn_measured_fraction_theta_max 0.997
_diffrn_measurement_device_type 'Bruker APEX-II area-detector'
_diffrn_measurement_method '\f and \w'
_diffrn_radiation_monochromator graphite
_diffrn_radiation_source 'fine-focus sealed tube'
_diffrn_radiation_type MoK\a
_diffrn_radiation_wavelength 0.71073
_diffrn_reflns_av_R_equivalents 0.0201
_diffrn_reflns_av_sigmaI/netI 0.0179
_diffrn_reflns_limit_h_max 16
_diffrn_reflns_limit_h_min -16
_diffrn_reflns_limit_k_max 6
_diffrn_reflns_limit_k_min -8
_diffrn_reflns_limit_l_max 16
_diffrn_reflns_limit_l_min -16
_diffrn_reflns_number 9924
_diffrn_reflns_theta_full 27.66
_diffrn_reflns_theta_max 27.66
_diffrn_reflns_theta_min 1.71
_diffrn_standards_interval_count 0
_diffrn_standards_interval_time 0
_diffrn_standards_number 0
_exptl_absorpt_coefficient_mu 0.678
_exptl_absorpt_correction_T_max 0.8763
_exptl_absorpt_correction_T_min 0.8487
_exptl_absorpt_correction_type multi-scan
_exptl_absorpt_process_details '(SADABS; Sheldrick, 1996)'
_exptl_crystal_colour yellow
_exptl_crystal_density_diffrn 1.914
_exptl_crystal_density_method 'not measured'
_exptl_crystal_description prism
_exptl_crystal_F_000 576
_exptl_crystal_size_max 0.25
_exptl_crystal_size_mid 0.22
_exptl_crystal_size_min 0.20
_refine_diff_density_max 0.755
_refine_diff_density_min -0.852
_refine_ls_extinction_method none
_refine_ls_goodness_of_fit_ref 1.072
_refine_ls_hydrogen_treatment constr
_refine_ls_matrix_type full
_refine_ls_number_parameters 163
_refine_ls_number_reflns 2301
_refine_ls_number_restraints 3
_refine_ls_restrained_S_all 1.071
_refine_ls_R_factor_all 0.0442
_refine_ls_R_factor_gt 0.0403
_refine_ls_shift/su_max 0.000
_refine_ls_shift/su_mean 0.000
_refine_ls_structure_factor_coef Fsqd
_refine_ls_weighting_details 'calc w=1/[\s^2^(Fo^2^)+(0.0756P)^2^+1.0265P] where P=(Fo^2^+2Fc^2^)/3'
_refine_ls_weighting_scheme calc
_refine_ls_wR_factor_gt 0.1233
_refine_ls_wR_factor_ref 0.1268
_reflns_number_gt 2059
_reflns_number_total 2301
_reflns_threshold_expression I>2\s(I)
_cod_data_source_file rz2102.cif
_cod_data_source_block I
_cod_original_sg_symbol_H-M 'P 21/c'
_cod_database_code 2212338
_cod_database_fobs_code 2212338

loop_
_symmetry_equiv_pos_as_xyz
'x, y, z'
'-x, y+1/2, -z+1/2'
'-x, -y, -z'
'x, -y-1/2, z-1/2'

loop_
_atom_site_type_symbol
_atom_site_label
_atom_site_fract_x
_atom_site_fract_y
_atom_site_fract_z
_atom_site_U_iso_or_equiv
_atom_site_adp_type
_atom_site_calc_flag
_atom_site_refinement_flags
_atom_site_occupancy
C C1 0.68077(17) 0.2218(3) 0.05141(16) 0.0168(4) Uani d . 1
C C2 0.68435(18) 0.4079(3) 0.11161(17) 0.0191(4) Uani d . 1
C C3 0.7769(2) 0.5314(4) 0.1373(2) 0.0259(5) Uani d . 1
H H3 0.7764 0.6547 0.1722 0.031 Uiso calc R 1
C C4 0.8710(2) 0.4721(4) 0.1111(2) 0.0282(5) Uani d . 1
C C5 0.87454(18) 0.2952(4) 0.0560(2) 0.0268(5) Uani d . 1
H H5 0.9392 0.2554 0.0419 0.032 Uiso calc R 1
C C6 0.77878(18) 0.1775(3) 0.02212(18) 0.0212(4) Uani d . 1
C C7 0.78239(18) -0.0009(3) -0.04318(19) 0.0197(4) Uani d . 1
Ca Ca1 0.48312(3) 0.01488(6) -0.16040(3) 0.01721(16) Uani d . 1
H H1W 0.2757 0.1268 -0.3348 0.030 Uiso d RD 1
H H2W 0.2401 -0.0439 -0.3137 0.030 Uiso d RD 1
N N1 0.9703(2) 0.5985(4) 0.1469(2) 0.0412(6) Uani d . 1
N N2 0.58967(19) 0.4676(3) 0.15310(19) 0.0291(5) Uani d . 1
O O1 0.59571(12) 0.1051(2) 0.02700(13) 0.0207(3) Uani d . 1
O O2 0.69375(16) -0.0846(3) -0.09917(17) 0.0377(5) Uani d . 1
O O3 0.87192(19) -0.0631(5) -0.0444(3) 0.0656(8) Uani d . 1
O O4 0.9629(2) 0.7628(5) 0.1873(3) 0.0755(9) Uani d . 1
O O5 1.05667(18) 0.5356(4) 0.1346(2) 0.0538(6) Uani d . 1
O O6 0.56667(16) 0.6478(3) 0.15572(17) 0.0331(4) Uani d . 1
O O7 0.54175(14) 0.3319(2) 0.19177(15) 0.0262(4) Uani d . 1
O O1W 0.29631(16) 0.0249(3) -0.29719(19) 0.0389(5) Uani d D 1

loop_
_atom_site_aniso_label
_atom_site_aniso_U_11
_atom_site_aniso_U_22
_atom_site_aniso_U_33
_atom_site_aniso_U_12
_atom_site_aniso_U_13
_atom_site_aniso_U_23
C1 0.0183(9) 0.0168(9) 0.0154(9) -0.0003(8) 0.0059(7) 0.0015(7)
C2 0.0233(10) 0.0154(10) 0.0198(10) -0.0018(8) 0.0088(8) 0.0003(8)
C3 0.0314(12) 0.0223(11) 0.0257(12) -0.0082(9) 0.0116(10) -0.0047(9)
C4 0.0231(12) 0.0348(14) 0.0264(12) -0.0120(9) 0.0080(9) -0.0025(10)
C5 0.0197(10) 0.0368(13) 0.0256(11) -0.0016(9) 0.0098(8) 0.0015(10)
C6 0.0222(10) 0.0214(11) 0.0216(10) 0.0005(8) 0.0094(8) -0.0022(8)
C7 0.0188(10) 0.0212(11) 0.0213(10) 0.0043(8) 0.0098(8) -0.0050(8)
Ca1 0.0211(3) 0.0138(2) 0.0186(3) -0.00120(14) 0.00912(18) 0.00004(14)
N1 0.0324(12) 0.0569(16) 0.0329(12) -0.0234(12) 0.0091(9) -0.0064(11)
N2 0.0332(11) 0.0251(11) 0.0295(11) 0.0005(8) 0.0112(9) -0.0040(8)
O1 0.0223(7) 0.0208(8) 0.0217(7) -0.0071(6) 0.0110(6) -0.0049(6)
O2 0.0330(9) 0.0374(11) 0.0413(10) 0.0024(8) 0.0104(8) -0.0194(9)
O3 0.0350(11) 0.0677(17) 0.099(2) 0.0058(11) 0.0286(13) -0.0403(16)
O4 0.0654(17) 0.0681(18) 0.097(2) -0.0457(15) 0.0323(16) -0.0427(17)
O5 0.0249(10) 0.0832(18) 0.0528(14) -0.0194(10) 0.0122(9) 0.0009(12)
O6 0.0386(10) 0.0152(8) 0.0463(11) 0.0056(7) 0.0153(8) -0.0039(7)
O7 0.0363(9) 0.0177(8) 0.0345(9) -0.0022(7) 0.0250(7) -0.0034(6)
O1W 0.0301(10) 0.0306(11) 0.0431(12) -0.0077(8) -0.0050(9) 0.0124(9)

loop_
_atom_type_symbol
_atom_type_description
_atom_type_scat_dispersion_real
_atom_type_scat_dispersion_imag
_atom_type_scat_source
C C 0.0033 0.0016 'International Tables Vol C Tables 4.2.6.8 and 6.1.1.4'
H H 0.0000 0.0000 'International Tables Vol C Tables 4.2.6.8 and 6.1.1.4'
N N 0.0061 0.0033 'International Tables Vol C Tables 4.2.6.8 and 6.1.1.4'
O O 0.0106 0.0060 'International Tables Vol C Tables 4.2.6.8 and 6.1.1.4'
Ca Ca 0.2262 0.3064 'International Tables Vol C Tables 4.2.6.8 and 6.1.1.4'

loop_
_geom_angle_atom_site_label_1
_geom_angle_atom_site_label_2
_geom_angle_atom_site_label_3
_geom_angle_site_symmetry_1
_geom_angle_site_symmetry_3
_geom_angle
_geom_angle_publ_flag
O1 C1 C6 . . 122.96(19) ?
O1 C1 C2 . . 121.69(18) ?
C6 C1 C2 . . 115.34(18) ?
C3 C2 C1 . . 120.81(19) ?
C3 C2 N2 . . 118.25(19) ?
C1 C2 N2 . . 120.88(18) ?
C2 C3 C4 . . 120.1(2) ?
C2 C3 H3 . . 119.9 ?
C4 C3 H3 . . 119.9 ?
C5 C4 C3 . . 122.2(2) ?
C5 C4 N1 . . 118.9(2) ?
C3 C4 N1 . . 118.9(2) ?
C4 C5 C6 . . 117.9(2) ?
C4 C5 H5 . . 121.0 ?
C6 C5 H5 . . 121.0 ?
C5 C6 C1 . . 123.2(2) ?
C5 C6 C7 . . 116.62(19) ?
C1 C6 C7 . . 120.12(19) ?
O3 C7 O2 . . 121.0(2) ?
O3 C7 C6 . . 119.5(2) ?
O2 C7 C6 . . 119.56(19) ?
O1 Ca1 O6 3_655 3_665 97.45(6) y
O1 Ca1 O7 3_655 3_655 73.49(5) y
O6 Ca1 O7 3_665 3_655 158.05(7) y
O1 Ca1 O1 3_655 . 69.47(6) y
O6 Ca1 O1 3_665 . 79.07(6) y
O7 Ca1 O1 3_655 . 114.64(6) y
O1 Ca1 O1W 3_655 . 87.73(7) y
O6 Ca1 O1W 3_665 . 77.42(7) y
O7 Ca1 O1W 3_655 . 82.21(7) y
O1 Ca1 O1W . . 144.57(7) y
O1 Ca1 O7 3_655 4_565 172.04(6) ?
O6 Ca1 O7 3_665 4_565 76.47(6) ?
O7 Ca1 O7 3_655 4_565 110.33(4) ?
O1 Ca1 O7 . 4_565 113.73(6) ?
O1W Ca1 O7 . 4_565 85.93(7) ?
O1 Ca1 O2 3_655 . 109.96(6) ?
O6 Ca1 O2 3_665 . 119.69(7) ?
O7 Ca1 O2 3_655 . 82.25(6) ?
O1 Ca1 O2 . . 63.53(5) ?
O1W Ca1 O2 . . 151.90(7) ?
O7 Ca1 O2 4_565 . 77.75(6) ?
O1 Ca1 O6 3_655 4_565 138.70(5) ?
O6 Ca1 O6 3_665 4_565 121.90(5) ?
O7 Ca1 O6 3_655 4_565 65.28(5) ?
O1 Ca1 O6 . 4_565 126.00(5) ?
O1W Ca1 O6 . 4_565 89.08(7) ?
O7 Ca1 O6 4_565 4_565 46.06(5) ?
O2 Ca1 O6 . 4_565 63.12(6) ?
O1 Ca1 N2 3_655 4_565 162.20(6) ?
O6 Ca1 N2 3_665 4_565 99.93(6) ?
O7 Ca1 N2 3_655 4_565 88.88(6) ?
O1 Ca1 N2 . 4_565 117.69(6) ?
O1W Ca1 N2 . 4_565 92.32(7) ?
O1W Ca1 C1 . 3_655 72.21(6) ?
O7 Ca1 C1 4_565 3_655 157.22(6) ?
O2 Ca1 C1 . 3_655 119.27(6) ?
O6 Ca1 C1 4_565 3_655 125.07(5) ?
N2 Ca1 C1 4_565 3_655 147.50(6) ?
O1 Ca1 Ca1 3_655 3_655 34.97(4) ?
O6 Ca1 Ca1 3_665 3_655 87.84(5) ?
O7 Ca1 Ca1 3_655 3_655 94.77(4) ?
O1 Ca1 Ca1 . 3_655 34.50(3) ?
O1W Ca1 Ca1 . 3_655 118.34(6) ?
O7 Ca1 Ca1 4_565 3_655 147.71(5) ?
O2 Ca1 Ca1 . 3_655 86.20(5) ?
O6 Ca1 Ca1 4_565 3_655 144.50(4) ?
N2 Ca1 Ca1 4_565 3_655 149.34(5) ?
C1 Ca1 Ca1 3_655 3_655 53.94(4) ?
O1 Ca1 Ca1 3_655 2_644 104.56(4) ?
O6 Ca1 Ca1 3_665 2_644 150.46(5) ?
O7 Ca1 Ca1 3_655 2_644 31.07(4) ?
O1 Ca1 Ca1 . 2_644 127.01(4) ?
O1W Ca1 Ca1 . 2_644 83.94(6) ?
O7 Ca1 Ca1 4_565 2_644 79.56(4) ?
O2 Ca1 Ca1 . 2_644 70.79(4) ?
O6 Ca1 Ca1 4_565 2_644 34.23(3) ?
N2 Ca1 Ca1 4_565 2_644 57.81(4) ?
C1 Ca1 Ca1 3_655 2_644 91.54(4) ?
Ca1 Ca1 Ca1 3_655 2_644 121.358(15) ?
O4 N1 O5 . . 123.4(2) ?
O4 N1 C4 . . 118.0(2) ?
O5 N1 C4 . . 118.6(3) ?
O6 N2 O7 . . 122.4(2) ?
O6 N2 C2 . . 119.0(2) ?
O7 N2 C2 . . 118.38(19) ?
O6 N2 Ca1 . 4_566 77.04(13) ?
O7 N2 Ca1 . 4_566 49.58(10) ?
C2 N2 Ca1 . 4_566 150.90(15) ?
C1 O1 Ca1 . 3_655 124.21(12) ?
C1 O1 Ca1 . . 124.83(12) ?
Ca1 O1 Ca1 3_655 . 110.53(6) ?
C7 O2 Ca1 . . 134.20(15) ?
N2 O6 Ca1 . 3_665 178.00(17) ?
N2 O6 Ca1 . 4_566 79.37(14) ?
Ca1 O6 Ca1 3_665 4_566 99.32(6) ?
N2 O7 Ca1 . 3_655 133.92(13) ?
N2 O7 Ca1 . 4_566 106.92(13) ?
Ca1 O7 Ca1 3_655 4_566 118.89(6) ?
Ca1 O1W H1W . . 118.6 ?
Ca1 O1W H2W . . 137.1 ?
H1W O1W H2W . . 103.8 ?

loop_
_geom_bond_atom_site_label_1
_geom_bond_atom_site_label_2
_geom_bond_site_symmetry_2
_geom_bond_distance
_geom_bond_publ_flag
C1 O1 . 1.279(3) ?
C1 C6 . 1.433(3) ?
C1 C2 . 1.441(3) ?
C2 C3 . 1.378(3) ?
C2 N2 . 1.505(3) ?
C3 C4 . 1.390(3) ?
C3 H3 . 0.9300 ?
C4 C5 . 1.371(4) ?
C4 N1 . 1.453(3) ?
C5 C6 . 1.385(3) ?
C5 H5 . 0.9300 ?
C6 C7 . 1.448(3) ?
C7 O3 . 1.210(3) ?
C7 O2 . 1.238(3) ?
Ca1 O1 3_655 2.3386(14) y
Ca1 O6 3_665 2.3407(17) y
Ca1 O7 3_655 2.3476(16) y
Ca1 O1 . 2.3662(15) y
Ca1 O1W . 2.408(2) y
Ca1 O7 4_565 2.4210(15) y
Ca1 O2 . 2.5999(19) y
Ca1 O6 4_565 3.017(2) y
Ca1 Ca1 3_655 3.8665(8) ?
Ca1 Ca1 2_644 4.1067(5) ?
N1 O4 . 1.221(4) ?
N1 O5 . 1.225(4) ?
N2 O6 . 1.239(3) ?
N2 O7 . 1.268(3) ?
O1 Ca1 3_655 2.3386(14) ?
O6 Ca1 3_665 2.3407(17) ?
O6 Ca1 4_566 3.017(2) ?
O7 Ca1 3_655 2.3476(16) ?
O7 Ca1 4_566 2.4210(15) ?
O1W H1W . 0.8161 ?
O1W H2W . 0.8121 ?

loop_
_geom_hbond_atom_site_label_D
_geom_hbond_atom_site_label_H
_geom_hbond_atom_site_label_A
_geom_hbond_site_symmetry_A
_geom_hbond_distance_DH
_geom_hbond_distance_HA
_geom_hbond_distance_DA
_geom_hbond_angle_DHA
O1W H2W O5 4_465 0.81 2.19 2.889(3) 144.2
O1W H1W O2 2_654 0.82 2.18 2.924(3) 152.7
